data_2020847
loop_
_publ_author_name
'Setifi, Zouaoui'
'Zambon, Daniel'
'Setifi, Fatima'
'El-Ghozzi, Malika'
'Mahiou, Rachid'
'Glidewell, Christopher'

_publ_section_title
;
 Three zinc(II) and cadmium(II) complexes containing
 4-amino-3,5-bis(pyridin-2-yl)-1,2,4-triazole and polynitrile ligands:
 synthesis, molecular and supramolecular structures, and photoluminescence
 properties
;
_journal_coeditor_code SK3666
_journal_issue 9
_journal_name_full 'Acta Crystallographica Section C'
_journal_page_first
;
;
_journal_paper_doi 10.1107/S2053229617011391
_journal_volume 73
_journal_year 2017
_chemical_formula_iupac '[Cd (C12 H10 N6)2 (C4 N3)2]'
_chemical_formula_moiety 'C32 H20 Cd N18'
_chemical_formula_sum 'C32 H20 Cd N18'
_chemical_formula_weight 769.07
_chemical_name_systematic
Bis[4-amino-3,5-bis(pyridin-2-yl)-1,2,4-triazole-\k^2^<i>N</i>^1^,<i>N</i>^5^]bis(tricyanomethanido-\k<i>N</i>^1^)cadmium(II)
_space_group_crystal_system triclinic
_space_group_IT_number 2
_space_group_name_Hall '-P 1'
_space_group_name_H-M_alt 'P -1'
_symmetry_space_group_name_Hall '-P 1'
_symmetry_space_group_name_H-M 'P -1'
_atom_sites_solution_hydrogens mixed
_audit_creation_method SHELXL-2014
_cell_angle_alpha 87.833(5)
_cell_angle_beta 68.383(5)
_cell_angle_gamma 88.803(5)
_cell_formula_units_Z 1
_cell_length_a 9.271(5)
_cell_length_b 9.571(5)
_cell_length_c 10.156(5)
_cell_measurement_reflns_used 5042
_cell_measurement_temperature 296(2)
_cell_measurement_theta_max 30.728
_cell_measurement_theta_min 2.129
_cell_volume 837.2(8)
_computing_cell_refinement
;
APEX2 and SAINT (Bruker, 2009)
;
_computing_data_collection
;
APEX2 (Bruker, 2009)
;
_computing_data_reduction
;
SAINT (Bruker, 2009)
;
_computing_molecular_graphics
;
PLATON (Spek, 2009)
;
_computing_publication_material
;
SHELXL2014 (Sheldrick, 2015) and PLATON (Spek, 2009)
;
_computing_structure_refinement
;
SHELXL2014 (Sheldrick, 2015)
;
_computing_structure_solution
;
SHELXS97 (Sheldrick, 2008)
;
_diffrn_ambient_temperature 296(2)
_diffrn_detector_area_resol_mean 9.091
_diffrn_measured_fraction_theta_full 0.998
_diffrn_measured_fraction_theta_max 0.965
_diffrn_measurement_device_type 'Bruker APEXII CCD'
_diffrn_measurement_method '\f & \w scans'
_diffrn_radiation_monochromator graphite
_diffrn_radiation_source 'fine-focus sealed tube'
_diffrn_radiation_type MoK\a
_diffrn_radiation_wavelength 0.71073
_diffrn_reflns_av_R_equivalents 0.0265
_diffrn_reflns_limit_h_max 13
_diffrn_reflns_limit_h_min -13
_diffrn_reflns_limit_k_max 13
_diffrn_reflns_limit_k_min -13
_diffrn_reflns_limit_l_max 14
_diffrn_reflns_limit_l_min -14
_diffrn_reflns_number 17569
_diffrn_reflns_theta_full 25.242
_diffrn_reflns_theta_max 30.728
_diffrn_reflns_theta_min 2.547
_diffrn_standards_decay_% 0
_diffrn_standards_interval_count 0
_diffrn_standards_interval_time 0
_diffrn_standards_number 0
_exptl_absorpt_coefficient_mu 0.706
_exptl_absorpt_correction_T_max 0.893
_exptl_absorpt_correction_T_min 0.789
_exptl_absorpt_correction_type multi-scan
_exptl_absorpt_process_details
;
(SADABS; Sheldrick, 2003)
;
_exptl_crystal_colour colourless
_exptl_crystal_density_diffrn 1.525
_exptl_crystal_description plate
_exptl_crystal_F_000 386
_exptl_crystal_size_max 0.420
_exptl_crystal_size_mid 0.340
_exptl_crystal_size_min 0.160
_refine_diff_density_max 0.353
_refine_diff_density_min -0.273
_refine_ls_extinction_method none
_refine_ls_goodness_of_fit_ref 1.057
_refine_ls_hydrogen_treatment constr
_refine_ls_matrix_type full
_refine_ls_number_parameters 232
_refine_ls_number_reflns 5040
_refine_ls_number_restraints 0
_refine_ls_restrained_S_all 1.057
_refine_ls_R_factor_all 0.0306
_refine_ls_R_factor_gt 0.0262
_refine_ls_shift/su_max 0.000
_refine_ls_shift/su_mean 0.000
_refine_ls_structure_factor_coef Fsqd
_refine_ls_weighting_details 'w=1/[\s^2^(Fo^2^)+(0.0292P)^2^+0.1701P] where P=(Fo^2^+2Fc^2^)/3'
_refine_ls_weighting_scheme calc
_refine_ls_wR_factor_gt 0.0611
_refine_ls_wR_factor_ref 0.0635
_reflns_number_gt 4682
_reflns_number_total 5040
_reflns_threshold_expression 'I > 2\s(I)'
_cod_data_source_file sk3666sup1.cif
_cod_data_source_block III
_cod_database_code 2020847
_shelx_space_group_comment
;
The symmetry employed for this shelxl refinement is uniquely defined
by the following loop, which should always be used as a source of
symmetry information in preference to the above space-group names.
They are only intended as comments.
;
_shelx_estimated_absorpt_t_min 0.756
_shelx_estimated_absorpt_t_max 0.895
_shelxl_version_number 2.014

loop_
_space_group_symop_operation_xyz
'x, y, z'
'-x, -y, -z'

loop_
_atom_site_type_symbol
_atom_site_label
_atom_site_fract_x
_atom_site_fract_y
_atom_site_fract_z
_atom_site_U_iso_or_equiv
_atom_site_adp_type
_atom_site_calc_flag
_atom_site_occupancy
Cd Cd1 0.5000 0.5000 0.5000 0.03593(5) Uani d 1
N N1 0.40227(14) 0.28256(12) 0.58927(13) 0.0370(3) Uani d 1
N N2 0.25756(15) 0.22441(13) 0.64461(14) 0.0397(3) Uani d 1
C C3 0.27462(16) 0.10046(14) 0.69908(14) 0.0329(3) Uani d 1
N N4 0.42789(13) 0.07716(11) 0.67750(12) 0.0311(2) Uani d 1
C C5 0.50407(16) 0.19435(13) 0.60928(13) 0.0309(3) Uani d 1
N N31 0.18341(16) -0.13123(13) 0.78425(14) 0.0394(3) Uani d 1
C C32 0.14578(17) 0.00371(14) 0.77116(14) 0.0341(3) Uani d 1
C C33 -0.00545(19) 0.05402(17) 0.81991(16) 0.0418(3) Uani d 1
H H33 -0.0266 0.1483 0.8092 0.050 Uiso calc 1
C C34 -0.1244(2) -0.0401(2) 0.88523(18) 0.0494(4) Uani d 1
H H34 -0.2273 -0.0102 0.9189 0.059 Uiso calc 1
C C35 -0.0876(2) -0.17915(19) 0.89937(19) 0.0512(4) Uani d 1
H H35 -0.1652 -0.2444 0.9423 0.061 Uiso calc 1
C C36 0.0661(2) -0.21934(17) 0.84879(18) 0.0462(4) Uani d 1
H H36 0.0898 -0.3128 0.8600 0.055 Uiso calc 1
N N41 0.49708(15) -0.03943(12) 0.72259(15) 0.0418(3) Uani d 1
H H41A 0.4338 -0.1068 0.7292 0.050 Uiso d 1
H H41B 0.4943 -0.0171 0.8089 0.050 Uiso d 1
N N51 0.70511(14) 0.35659(12) 0.50000(12) 0.0345(2) Uani d 1
C C52 0.67068(16) 0.22782(13) 0.56142(13) 0.0315(3) Uani d 1
C C53 0.78406(18) 0.13841(16) 0.57522(17) 0.0421(3) Uani d 1
H H53 0.7584 0.0506 0.6192 0.051 Uiso calc 1
C C54 0.93701(19) 0.18322(19) 0.52168(18) 0.0477(4) Uani d 1
H H54 1.0152 0.1257 0.5306 0.057 Uiso calc 1
C C55 0.97249(19) 0.31293(19) 0.45552(18) 0.0468(4) Uani d 1
H H55 1.0747 0.3433 0.4172 0.056 Uiso calc 1
C C56 0.85348(19) 0.39696(17) 0.44715(17) 0.0430(3) Uani d 1
H H56 0.8771 0.4850 0.4032 0.052 Uiso calc 1
C C11 0.63172(19) 0.36077(16) 0.01038(15) 0.0408(3) Uani d 1
C C12 0.5809(2) 0.40430(16) 0.14978(16) 0.0426(3) Uani d 1
N N13 0.5399(2) 0.43872(18) 0.26415(16) 0.0622(4) Uani d 1
C C14 0.5511(2) 0.25687(18) -0.02763(17) 0.0472(4) Uani d 1
N N15 0.4882(2) 0.1709(2) -0.0598(2) 0.0783(6) Uani d 1
C C16 0.7657(3) 0.4184(2) -0.0923(2) 0.0644(5) Uani d 1
N N17 0.8755(3) 0.4637(3) -0.1762(3) 0.1235(11) Uani d 1

loop_
_atom_site_aniso_label
_atom_site_aniso_U_11
_atom_site_aniso_U_22
_atom_site_aniso_U_33
_atom_site_aniso_U_12
_atom_site_aniso_U_13
_atom_site_aniso_U_23
Cd1 0.04851(10) 0.02405(7) 0.03407(8) 0.00161(5) -0.01430(6) 0.00277(5)
N1 0.0365(6) 0.0297(6) 0.0452(7) -0.0007(4) -0.0160(5) 0.0068(5)
N2 0.0369(6) 0.0337(6) 0.0489(7) -0.0009(5) -0.0169(5) 0.0071(5)
C3 0.0363(7) 0.0304(6) 0.0335(6) -0.0011(5) -0.0146(5) 0.0005(5)
N4 0.0367(6) 0.0244(5) 0.0340(5) 0.0002(4) -0.0156(5) 0.0024(4)
C5 0.0379(7) 0.0243(5) 0.0314(6) -0.0005(5) -0.0141(5) 0.0017(4)
N31 0.0465(7) 0.0311(6) 0.0426(6) -0.0060(5) -0.0186(6) 0.0000(5)
C32 0.0406(7) 0.0333(6) 0.0309(6) -0.0051(5) -0.0161(5) 0.0002(5)
C33 0.0435(8) 0.0412(8) 0.0407(7) -0.0009(6) -0.0155(6) -0.0006(6)
C34 0.0393(8) 0.0595(10) 0.0469(9) -0.0059(7) -0.0128(7) -0.0021(7)
C35 0.0509(10) 0.0517(9) 0.0491(9) -0.0197(8) -0.0158(8) 0.0032(7)
C36 0.0563(10) 0.0350(7) 0.0494(9) -0.0117(7) -0.0216(8) 0.0022(6)
N41 0.0471(7) 0.0269(6) 0.0553(8) -0.0006(5) -0.0244(6) 0.0106(5)
N51 0.0390(6) 0.0283(5) 0.0346(6) -0.0027(4) -0.0115(5) 0.0000(4)
C52 0.0363(7) 0.0288(6) 0.0289(6) -0.0005(5) -0.0115(5) -0.0010(4)
C53 0.0423(8) 0.0374(7) 0.0469(8) 0.0028(6) -0.0175(7) 0.0057(6)
C54 0.0386(8) 0.0539(9) 0.0523(9) 0.0059(7) -0.0193(7) 0.0001(7)
C55 0.0359(8) 0.0561(10) 0.0470(8) -0.0075(7) -0.0129(7) -0.0038(7)
C56 0.0446(8) 0.0378(7) 0.0431(8) -0.0084(6) -0.0116(7) 0.0002(6)
C11 0.0489(8) 0.0375(7) 0.0334(7) -0.0022(6) -0.0118(6) -0.0010(5)
C12 0.0537(9) 0.0364(7) 0.0391(8) 0.0011(6) -0.0188(7) 0.0003(6)
N13 0.0859(12) 0.0604(10) 0.0409(8) -0.0005(9) -0.0234(8) -0.0084(7)
C14 0.0524(9) 0.0510(9) 0.0350(7) -0.0049(7) -0.0122(7) -0.0018(6)
N15 0.0819(13) 0.0873(14) 0.0624(11) -0.0315(11) -0.0198(10) -0.0154(10)
C16 0.0743(13) 0.0511(10) 0.0521(10) -0.0179(9) -0.0037(9) -0.0044(8)
N17 0.118(2) 0.1047(19) 0.0944(17) -0.0563(16) 0.0275(15) -0.0083(14)

loop_
_atom_type_symbol
_atom_type_description
_atom_type_scat_dispersion_real
_atom_type_scat_dispersion_imag
_atom_type_scat_source
C C 0.0033 0.0016 'International Tables Vol C Tables 4.2.6.8 and 6.1.1.4'
H H 0.0000 0.0000 'International Tables Vol C Tables 4.2.6.8 and 6.1.1.4'
N N 0.0061 0.0033 'International Tables Vol C Tables 4.2.6.8 and 6.1.1.4'
Cd Cd -0.8075 1.2024 'International Tables Vol C Tables 4.2.6.8 and 6.1.1.4'

loop_
_geom_angle_atom_site_label_1
_geom_angle_atom_site_label_2
_geom_angle_atom_site_label_3
_geom_angle_site_symmetry_1
_geom_angle_site_symmetry_3
_geom_angle
N1 Cd1 N1 2_666 . 180.00(6)
N1 Cd1 N51 2_666 . 108.14(5)
N1 Cd1 N51 . . 71.86(5)
N1 Cd1 N51 2_666 2_666 71.86(5)
N1 Cd1 N51 . 2_666 108.14(5)
N51 Cd1 N51 . 2_666 180.0
N1 Cd1 N13 2_666 2_666 92.09(6)
N1 Cd1 N13 . 2_666 87.91(6)
N51 Cd1 N13 . 2_666 89.17(5)
N51 Cd1 N13 2_666 2_666 90.83(5)
N1 Cd1 N13 2_666 . 87.91(6)
N1 Cd1 N13 . . 92.09(6)
N51 Cd1 N13 . . 90.83(5)
N51 Cd1 N13 2_666 . 89.17(5)
N13 Cd1 N13 2_666 . 180.0
C5 N1 N2 . . 109.27(12)
C5 N1 Cd1 . . 114.58(10)
N2 N1 Cd1 . . 135.56(9)
C3 N2 N1 . . 106.46(12)
N2 C3 N4 . . 109.83(12)
N2 C3 C32 . . 123.99(13)
N4 C3 C32 . . 126.18(12)
C5 N4 C3 . . 105.95(11)
C5 N4 N41 . . 125.21(12)
C3 N4 N41 . . 128.75(12)
N1 C5 N4 . . 108.48(12)
N1 C5 C52 . . 122.00(12)
N4 C5 C52 . . 129.52(12)
C36 N31 C32 . . 116.86(14)
N31 C32 C33 . . 123.55(14)
N31 C32 C3 . . 116.92(13)
C33 C32 C3 . . 119.52(13)
C32 C33 C34 . . 118.16(15)
C32 C33 H33 . . 120.9
C34 C33 H33 . . 120.9
C35 C34 C33 . . 118.94(17)
C35 C34 H34 . . 120.5
C33 C34 H34 . . 120.5
C36 C35 C34 . . 118.82(15)
C36 C35 H35 . . 120.6
C34 C35 H35 . . 120.6
N31 C36 C35 . . 123.65(16)
N31 C36 H36 . . 118.2
C35 C36 H36 . . 118.2
N4 N41 H41A . . 103.3
N4 N41 H41B . . 104.4
H41A N41 H41B . . 110.8
C56 N51 C52 . . 118.96(13)
C56 N51 Cd1 . . 123.45(10)
C52 N51 Cd1 . . 117.55(10)
N51 C52 C53 . . 121.74(13)
N51 C52 C5 . . 113.38(11)
C53 C52 C5 . . 124.88(13)
C52 C53 C54 . . 118.35(15)
C52 C53 H53 . . 120.8
C54 C53 H53 . . 120.8
C55 C54 C53 . . 119.83(15)
C55 C54 H54 . . 120.1
C53 C54 H54 . . 120.1
C54 C55 C56 . . 118.62(15)
C54 C55 H55 . . 120.7
C56 C55 H55 . . 120.7
N51 C56 C55 . . 122.45(15)
N51 C56 H56 . . 118.8
C55 C56 H56 . . 118.8
C12 C11 C16 . . 120.23(16)
C12 C11 C14 . . 120.31(15)
C16 C11 C14 . . 119.45(15)
N13 C12 C11 . . 179.34(19)
C12 N13 Cd1 . . 169.75(17)
N15 C14 C11 . . 178.6(2)
N17 C16 C11 . . 179.2(3)

loop_
_geom_bond_atom_site_label_1
_geom_bond_atom_site_label_2
_geom_bond_site_symmetry_2
_geom_bond_distance
Cd1 N1 2_666 2.3032(15)
Cd1 N1 . 2.3032(15)
Cd1 N51 . 2.3219(15)
Cd1 N51 2_666 2.3219(15)
Cd1 N13 2_666 2.3797(19)
Cd1 N13 . 2.3797(19)
N1 C5 . 1.3191(18)
N1 N2 . 1.3702(19)
N2 C3 . 1.3211(18)
C3 N4 . 1.3703(19)
C3 C32 . 1.473(2)
N4 C5 . 1.3604(17)
N4 N41 . 1.4193(16)
C5 C52 . 1.477(2)
N31 C36 . 1.340(2)
N31 C32 . 1.3453(19)
C32 C33 . 1.386(2)
C33 C34 . 1.388(2)
C33 H33 . 0.9300
C34 C35 . 1.382(3)
C34 H34 . 0.9300
C35 C36 . 1.376(3)
C35 H35 . 0.9300
C36 H36 . 0.9300
N41 H41A . 0.8649
N41 H41B . 0.9012
N51 C56 . 1.339(2)
N51 C52 . 1.3496(18)
C52 C53 . 1.385(2)
C53 C54 . 1.389(2)
C53 H53 . 0.9300
C54 C55 . 1.376(3)
C54 H54 . 0.9300
C55 C56 . 1.378(2)
C55 H55 . 0.9300
C56 H56 . 0.9300
C11 C12 . 1.395(2)
C11 C16 . 1.402(2)
C11 C14 . 1.403(2)
C12 N13 . 1.140(2)
C14 N15 . 1.142(2)
C16 N17 . 1.141(3)

loop_
_geom_hbond_atom_site_label_D
_geom_hbond_atom_site_label_H
_geom_hbond_atom_site_label_A
_geom_hbond_site_symmetry_A
_geom_hbond_distance_DH
_geom_hbond_distance_HA
_geom_hbond_distance_DA
_geom_hbond_angle_DHA
_geom_hbond_publ_flag
N41 H41A N31 . 0.86 2.19 2.889(3) 137 no
N41 H41B N15 1_556 0.90 2.27 3.023(3) 141 no
C56 H56 N17 2_765 0.93 2.62 3.230(4) 123 no

loop_
_geom_torsion_atom_site_label_1
_geom_torsion_atom_site_label_2
_geom_torsion_atom_site_label_3
_geom_torsion_atom_site_label_4
_geom_torsion
C5 N1 N2 C3 0.54(16)
Cd1 N1 N2 C3 -169.83(11)
N1 N2 C3 N4 -1.04(16)
N1 N2 C3 C32 179.22(13)
N2 C3 N4 C5 1.15(15)
C32 C3 N4 C5 -179.12(13)
N2 C3 N4 N41 177.58(13)
C32 C3 N4 N41 -2.7(2)
N2 N1 C5 N4 0.17(16)
Cd1 N1 C5 N4 172.77(8)
N2 N1 C5 C52 -179.76(12)
Cd1 N1 C5 C52 -7.16(17)
C3 N4 C5 N1 -0.79(15)
N41 N4 C5 N1 -177.38(12)
C3 N4 C5 C52 179.14(13)
N41 N4 C5 C52 2.5(2)
C36 N31 C32 C33 -0.2(2)
C36 N31 C32 C3 -179.47(13)
N2 C3 C32 N31 161.22(14)
N4 C3 C32 N31 -18.5(2)
N2 C3 C32 C33 -18.0(2)
N4 C3 C32 C33 162.26(14)
N31 C32 C33 C34 -0.3(2)
C3 C32 C33 C34 178.93(14)
C32 C33 C34 C35 0.2(2)
C33 C34 C35 C36 0.3(3)
C32 N31 C36 C35 0.9(2)
C34 C35 C36 N31 -0.9(3)
C56 N51 C52 C53 2.1(2)
Cd1 N51 C52 C53 -175.53(11)
C56 N51 C52 C5 -177.38(13)
Cd1 N51 C52 C5 4.96(15)
N1 C5 C52 N51 1.57(19)
N4 C5 C52 N51 -178.35(13)
N1 C5 C52 C53 -177.92(14)
N4 C5 C52 C53 2.2(2)
N51 C52 C53 C54 -1.1(2)
C5 C52 C53 C54 178.35(14)
C52 C53 C54 C55 -0.8(3)
C53 C54 C55 C56 1.5(3)
C52 N51 C56 C55 -1.3(2)
Cd1 N51 C56 C55 176.20(12)
C54 C55 C56 N51 -0.5(3)

_cod_database_fobs_code 2020847
